data_1515561
loop_
_publ_author_name
'Creutz, Sidney E.'
'Krummenacher, Ivo'
'Clough, Christopher R.'
'Cummins, Christopher C.'

_publ_section_title
;
 A trigonal and hindered tertiary phosphine ligand rendered anionic by a
 niobate anchor: Formation of zwitterionic M(i) (M = Cu, Ag, Au, Rh)
 complexes
;
_journal_issue 11
_journal_name_full 'Chemical Science'
_journal_page_first 2166
_journal_paper_doi 10.1039/c1sc00375e
_journal_volume 2
_journal_year 2011
_chemical_formula_sum 'C92.5 H122 N3 Nb O5 P Rh'
_chemical_formula_weight 1582.75
_chemical_name_common Rh(eta(6)-Ph,eta(2)-Ph'-P(C[CPh2]O)3Nb(N[Np]Ar)3
_chemical_name_systematic
;
?
;
_space_group_IT_number 14
_symmetry_cell_setting monoclinic
_symmetry_space_group_name_Hall '-P 2yn'
_symmetry_space_group_name_H-M 'P 1 21/n 1'
_atom_sites_solution_hydrogens geom
_atom_sites_solution_primary direct
_atom_sites_solution_secondary difmap
_audit_creation_method SHELXL-97
_cell_angle_alpha 90.00
_cell_angle_beta 115.1470(10)
_cell_angle_gamma 90.00
_cell_formula_units_Z 4
_cell_length_a 23.3525(16)
_cell_length_b 15.0941(10)
_cell_length_c 25.0969(17)
_cell_measurement_reflns_used 9580
_cell_measurement_temperature 100(2)
_cell_measurement_theta_max 30.98
_cell_measurement_theta_min 2.21
_cell_volume 8007.8(9)
_computing_cell_refinement 'SAINT 7.46A (Bruker-AXS, 2009)'
_computing_data_collection 'APEX2 v2009.9.0 (Bruker-AXS, 2009)'
_computing_data_reduction 'SAINT 7.46A (Bruker-AXS, 2009)'
_computing_molecular_graphics 'Bruker SHELXTL'
_computing_publication_material 'Bruker SHELXTL'
_computing_structure_refinement 'SHELXL-97 (Sheldrick, 2008)'
_computing_structure_solution 'SHELXS-97 (Sheldrick, 2008)'
_diffrn_ambient_temperature 100(2)
_diffrn_detector_area_resol_mean 8.3
_diffrn_measured_fraction_theta_full 0.999
_diffrn_measured_fraction_theta_max 0.999
_diffrn_measurement_device_type 'Bruker Smart APEX CCD'
_diffrn_measurement_method '\f and \w scans'
_diffrn_radiation_monochromator graphite
_diffrn_radiation_source 'fine-focus sealed tube'
_diffrn_radiation_type MoK\a
_diffrn_radiation_wavelength 0.71073
_diffrn_reflns_av_R_equivalents 0.0945
_diffrn_reflns_av_sigmaI/netI 0.0389
_diffrn_reflns_limit_h_max 32
_diffrn_reflns_limit_h_min -32
_diffrn_reflns_limit_k_max 21
_diffrn_reflns_limit_k_min -21
_diffrn_reflns_limit_l_max 35
_diffrn_reflns_limit_l_min -35
_diffrn_reflns_number 214390
_diffrn_reflns_theta_full 30.03
_diffrn_reflns_theta_max 30.03
_diffrn_reflns_theta_min 1.00
_exptl_absorpt_coefficient_mu 0.426
_exptl_absorpt_correction_T_max 0.8828
_exptl_absorpt_correction_T_min 0.7842
_exptl_absorpt_correction_type multi-scan
_exptl_absorpt_process_details 'SADABS (Sheldrick, 2009)'
_exptl_crystal_colour red
_exptl_crystal_density_diffrn 1.329
_exptl_crystal_density_method 'not measured'
_exptl_crystal_description blocks
_exptl_crystal_F_000 3388
_exptl_crystal_size_max 0.60
_exptl_crystal_size_mid 0.50
_exptl_crystal_size_min 0.30
_refine_diff_density_max 1.450
_refine_diff_density_min -0.756
_refine_diff_density_rms 0.097
_refine_ls_extinction_method none
_refine_ls_goodness_of_fit_ref 1.102
_refine_ls_hydrogen_treatment constr
_refine_ls_matrix_type full
_refine_ls_number_parameters 985
_refine_ls_number_reflns 23398
_refine_ls_number_restraints 280
_refine_ls_restrained_S_all 1.156
_refine_ls_R_factor_all 0.0582
_refine_ls_R_factor_gt 0.0414
_refine_ls_shift/su_max 0.003
_refine_ls_shift/su_mean 0.000
_refine_ls_structure_factor_coef Fsqd
_refine_ls_weighting_details 'calc w=1/[\s^2^(Fo^2^)+(0.0324P)^2^+14.4919P] where P=(Fo^2^+2Fc^2^)/3'
_refine_ls_weighting_scheme calc
_refine_ls_wR_factor_gt 0.0970
_refine_ls_wR_factor_ref 0.1105
_reflns_number_gt 18910
_reflns_number_total 23398
_reflns_threshold_expression >2sigma(I)
_cod_data_source_file c1sc00375e.txt
_cod_data_source_block 10219
_cod_depositor_comments
;
The following automatic conversions were performed:

'_symmetry_cell_setting' value 'Monoclinic' changed to 'monoclinic'
according to
/usr/data/users/saulius/automatic-downloads/retrospective/RSC/lib/dictionaries/cif_core.dic
dictionary named 'cif_core.dic' version 2.4.2 from 2011-04-26.

Automatic conversion script
Id: cif_fix_values 2281 2013-09-26 08:29:07Z andrius 
;
_cod_original_sg_symbol_H-M P2(1)/n
_cod_database_code 1515561

loop_
_symmetry_equiv_pos_as_xyz
'x, y, z'
'-x+1/2, y+1/2, -z+1/2'
'-x, -y, -z'
'x-1/2, -y-1/2, z-1/2'

loop_
_atom_site_label
_atom_site_type_symbol
_atom_site_fract_x
_atom_site_fract_y
_atom_site_fract_z
_atom_site_U_iso_or_equiv
_atom_site_adp_type
_atom_site_occupancy
_atom_site_symmetry_multiplicity
_atom_site_calc_flag
_atom_site_refinement_flags
_atom_site_disorder_assembly
_atom_site_disorder_group
Rh1 Rh 0.818667(8) 0.946732(11) 0.249893(7) 0.01444(4) Uani 1 1 d . . .
Nb1 Nb 0.992240(9) 0.741718(12) 0.206115(8) 0.01202(5) Uani 1 1 d . . .
P1 P 0.86737(3) 0.85585(4) 0.21656(2) 0.01278(10) Uani 1 1 d . . .
O3 O 0.89515(7) 0.72260(10) 0.16515(7) 0.0147(3) Uani 1 1 d . . .
O1 O 0.96327(8) 0.87690(10) 0.18730(7) 0.0155(3) Uani 1 1 d . . .
O2 O 0.97028(7) 0.75663(10) 0.27969(7) 0.0149(3) Uani 1 1 d . . .
C8 C 0.92031(10) 0.79427(13) 0.28131(10) 0.0140(4) Uani 1 1 d . . .
N3 N 0.99433(9) 0.72674(12) 0.12674(8) 0.0150(3) Uani 1 1 d . . .
N1 N 1.08005(9) 0.79307(12) 0.24956(8) 0.0147(3) Uani 1 1 d . . .
C7 C 0.92146(10) 0.92240(14) 0.19815(9) 0.0139(4) Uani 1 1 d . . .
N2 N 1.01242(9) 0.61398(12) 0.23313(8) 0.0141(3) Uani 1 1 d . . .
C9 C 0.84452(10) 0.76733(14) 0.16033(9) 0.0138(4) Uani 1 1 d . . .
C423 C 0.96312(13) 0.42776(16) 0.25624(12) 0.0259(5) Uani 1 1 d . . .
H42A H 0.9380 0.3838 0.2657 0.039 Uiso 1 1 calc R . .
H42B H 1.0055 0.4040 0.2662 0.039 Uiso 1 1 calc R . .
H42C H 0.9424 0.4414 0.2141 0.039 Uiso 1 1 calc R . .
C816 C 0.78009(11) 0.82694(15) 0.27582(10) 0.0172(4) Uani 1 1 d . . .
H816 H 0.7745 0.7973 0.2405 0.021 Uiso 1 1 calc R . .
C711 C 0.86745(11) 1.04627(14) 0.22045(10) 0.0166(4) Uani 1 1 d . . .
C41 C 1.01898(11) 0.57780(14) 0.29064(10) 0.0159(4) Uani 1 1 d . . .
H41A H 1.0205 0.6287 0.3161 0.019 Uiso 1 1 calc R . .
H41B H 1.0605 0.5477 0.3092 0.019 Uiso 1 1 calc R . .
C31 C 1.03261(11) 0.55051(14) 0.20161(10) 0.0161(4) Uani 1 1 d . . .
C911 C 0.73220(10) 0.81197(14) 0.11329(10) 0.0152(4) Uani 1 1 d . . .
C21 C 1.09986(11) 0.88611(14) 0.24828(10) 0.0166(4) Uani 1 1 d . . .
H21A H 1.0638 0.9179 0.2177 0.020 Uiso 1 1 calc R . .
H21B H 1.1345 0.8856 0.2354 0.020 Uiso 1 1 calc R . .
C61 C 0.94261(11) 0.69088(14) 0.07266(10) 0.0163(4) Uani 1 1 d . . .
H61A H 0.9107 0.6646 0.0842 0.020 Uiso 1 1 calc R . .
H61B H 0.9605 0.6418 0.0583 0.020 Uiso 1 1 calc R . .
C220 C 1.12245(11) 0.94086(15) 0.30568(10) 0.0186(4) Uani 1 1 d . . .
C80 C 0.90097(10) 0.79408(14) 0.32589(10) 0.0144(4) Uani 1 1 d . . .
C712 C 0.88837(12) 1.06541(15) 0.28178(11) 0.0196(4) Uani 1 1 d . . .
H712 H 0.9323 1.0660 0.3073 0.024 Uiso 1 1 calc R . .
C12 C 1.13812(11) 0.70192(15) 0.33709(10) 0.0171(4) Uani 1 1 d . . .
H12 H 1.1051 0.7118 0.3490 0.021 Uiso 1 1 calc R . .
C32 C 1.09570(11) 0.52219(15) 0.22501(11) 0.0190(4) Uani 1 1 d . . .
H32 H 1.1252 0.5447 0.2618 0.023 Uiso 1 1 calc R . .
C912 C 0.68339(11) 0.79239(15) 0.12971(10) 0.0183(4) Uani 1 1 d . . .
H912 H 0.6831 0.7369 0.1474 0.022 Uiso 1 1 calc R . .
C90 C 0.78379(11) 0.74715(14) 0.12236(10) 0.0150(4) Uani 1 1 d . . .
C811 C 0.84309(11) 0.84534(15) 0.31990(10) 0.0161(4) Uani 1 1 d . . .
C926 C 0.80684(12) 0.59422(15) 0.09378(11) 0.0186(4) Uani 1 1 d . . .
H926 H 0.8458 0.5928 0.1280 0.022 Uiso 1 1 calc R . .
C821 C 0.93345(11) 0.74362(14) 0.38140(10) 0.0157(4) Uani 1 1 d . . .
C825 C 0.92578(12) 0.65688(17) 0.45977(11) 0.0228(5) Uani 1 1 d . . .
H825 H 0.9006 0.6309 0.4769 0.027 Uiso 1 1 calc R . .
C70 C 0.91358(11) 1.01280(14) 0.19784(10) 0.0163(4) Uani 1 1 d . . .
C51 C 1.05141(11) 0.74222(15) 0.11945(10) 0.0159(4) Uani 1 1 d . . .
C16 C 1.18180(11) 0.72416(16) 0.26698(11) 0.0197(4) Uani 1 1 d . . .
H16 H 1.1784 0.7479 0.2307 0.024 Uiso 1 1 calc R . .
C11 C 1.13327(10) 0.73834(14) 0.28443(10) 0.0154(4) Uani 1 1 d . . .
C36 C 0.98976(12) 0.51632(15) 0.14771(10) 0.0184(4) Uani 1 1 d . . .
H36 H 0.9467 0.5343 0.1321 0.022 Uiso 1 1 calc R . .
C721 C 0.94998(11) 1.07699(15) 0.18069(10) 0.0180(4) Uani 1 1 d . . .
C420 C 0.96847(11) 0.51253(15) 0.29175(11) 0.0180(4) Uani 1 1 d . . .
C714 C 0.77832(12) 1.08634(16) 0.26637(12) 0.0231(5) Uani 1 1 d . . .
H714 H 0.7485 1.0939 0.2825 0.028 Uiso 1 1 calc R . .
C716 C 0.80136(11) 1.05747(14) 0.18244(11) 0.0188(4) Uani 1 1 d . . .
H716 H 0.7872 1.0507 0.1411 0.023 Uiso 1 1 calc R . .
C916 C 0.73007(11) 0.89251(15) 0.08508(10) 0.0180(4) Uani 1 1 d . . .
H916 H 0.7622 0.9063 0.0727 0.022 Uiso 1 1 calc R . .
C822 C 0.99928(11) 0.73319(16) 0.40920(10) 0.0189(4) Uani 1 1 d . . .
H822 H 1.0248 0.7590 0.3922 0.023 Uiso 1 1 calc R . .
C914 C 0.63471(12) 0.93397(16) 0.09342(11) 0.0217(5) Uani 1 1 d . . .
H914 H 0.6023 0.9759 0.0877 0.026 Uiso 1 1 calc R . .
C34 C 1.07225(13) 0.42936(16) 0.14040(12) 0.0239(5) Uani 1 1 d . . .
H34 H 1.0859 0.3887 0.1193 0.029 Uiso 1 1 calc R . .
C35 C 1.00892(13) 0.45620(15) 0.11631(11) 0.0221(5) Uani 1 1 d . . .
C56 C 1.08579(11) 0.67082(15) 0.11219(10) 0.0190(4) Uani 1 1 d . . .
H56 H 1.0707 0.6121 0.1111 0.023 Uiso 1 1 calc R . .
C223 C 1.07415(12) 0.93574(17) 0.33205(11) 0.0218(5) Uani 1 1 d . . .
H22A H 1.0716 0.8747 0.3441 0.033 Uiso 1 1 calc R . .
H22B H 1.0326 0.9544 0.3025 0.033 Uiso 1 1 calc R . .
H22C H 1.0874 0.9749 0.3664 0.033 Uiso 1 1 calc R . .
C915 C 0.68134(11) 0.95302(16) 0.07493(11) 0.0209(5) Uani 1 1 d . . .
H915 H 0.6802 1.0073 0.0553 0.025 Uiso 1 1 calc R . .
C715 C 0.75722(12) 1.07827(16) 0.20506(11) 0.0217(5) Uani 1 1 d . . .
H715 H 0.7139 1.0867 0.1794 0.026 Uiso 1 1 calc R . .
C53 C 1.12915(12) 0.84408(17) 0.11389(11) 0.0227(5) Uani 1 1 d . . .
C921 C 0.76682(11) 0.66832(15) 0.08325(10) 0.0167(4) Uani 1 1 d . . .
C713 C 0.84354(13) 1.08332(16) 0.30400(11) 0.0225(5) Uani 1 1 d . . .
H713 H 0.8574 1.0935 0.3450 0.027 Uiso 1 1 calc R . .
C812 C 0.84713(12) 0.89264(16) 0.37158(11) 0.0208(5) Uani 1 1 d . . .
H812 H 0.8876 0.9064 0.4017 0.025 Uiso 1 1 calc R . .
C620 C 0.90711(11) 0.75355(15) 0.01975(10) 0.0183(4) Uani 1 1 d . . .
C222 C 1.18859(12) 0.91429(18) 0.35143(11) 0.0244(5) Uani 1 1 d . . .
H22D H 1.2040 0.9585 0.3830 0.037 Uiso 1 1 calc R . .
H22E H 1.2176 0.9111 0.3325 0.037 Uiso 1 1 calc R . .
H22F H 1.1864 0.8563 0.3680 0.037 Uiso 1 1 calc R . .
C826 C 0.89719(11) 0.70461(16) 0.40784(10) 0.0191(4) Uani 1 1 d . . .
H826 H 0.8525 0.7111 0.3899 0.023 Uiso 1 1 calc R . .
C623 C 0.88058(13) 0.83379(17) 0.03882(11) 0.0261(5) Uani 1 1 d . . .
H62A H 0.9154 0.8671 0.0688 0.039 Uiso 1 1 calc R . .
H62B H 0.8514 0.8138 0.0551 0.039 Uiso 1 1 calc R . .
H62C H 0.8579 0.8720 0.0047 0.039 Uiso 1 1 calc R . .
C922 C 0.70887(12) 0.66582(17) 0.03317(11) 0.0217(5) Uani 1 1 d . . .
H922 H 0.6803 0.7141 0.0253 0.026 Uiso 1 1 calc R . .
C726 C 0.97844(12) 1.05217(15) 0.14354(11) 0.0212(5) Uani 1 1 d . . .
H726 H 0.9740 0.9930 0.1294 0.025 Uiso 1 1 calc R . .
C54 C 1.16338(12) 0.77198(18) 0.10789(12) 0.0244(5) Uani 1 1 d . . .
H54 H 1.2019 0.7821 0.1047 0.029 Uiso 1 1 calc R . .
C913 C 0.63545(12) 0.85302(17) 0.12044(11) 0.0221(5) Uani 1 1 d . . .
H913 H 0.6030 0.8393 0.1325 0.027 Uiso 1 1 calc R . .
C422 C 0.90365(12) 0.55711(17) 0.27027(12) 0.0235(5) Uani 1 1 d . . .
H42D H 0.8909 0.5789 0.2300 0.035 Uiso 1 1 calc R . .
H42E H 0.9061 0.6069 0.2962 0.035 Uiso 1 1 calc R . .
H42F H 0.8725 0.5141 0.2708 0.035 Uiso 1 1 calc R . .
C52 C 1.07318(12) 0.82841(15) 0.11954(10) 0.0191(4) Uani 1 1 d . . .
H52 H 1.0495 0.8771 0.1235 0.023 Uiso 1 1 calc R . .
C925 C 0.79020(12) 0.52323(15) 0.05491(11) 0.0215(5) Uani 1 1 d . . .
H925 H 0.8182 0.4744 0.0626 0.026 Uiso 1 1 calc R . .
C531 C 1.15182(15) 0.93808(18) 0.11425(14) 0.0316(6) Uani 1 1 d . . .
H53A H 1.1425 0.9736 0.1423 0.047 Uiso 1 1 calc R . .
H53B H 1.1301 0.9636 0.0748 0.047 Uiso 1 1 calc R . .
H53C H 1.1976 0.9379 0.1259 0.047 Uiso 1 1 calc R . .
C724 C 1.02015(13) 1.19930(17) 0.14741(13) 0.0277(5) Uani 1 1 d . . .
H724 H 1.0443 1.2402 0.1366 0.033 Uiso 1 1 calc R . .
C15 C 1.23512(12) 0.67559(17) 0.30227(12) 0.0234(5) Uani 1 1 d . . .
C622 C 0.85224(13) 0.69834(18) -0.02467(11) 0.0261(5) Uani 1 1 d . . .
H62D H 0.8286 0.7339 -0.0599 0.039 Uiso 1 1 calc R . .
H62E H 0.8240 0.6805 -0.0068 0.039 Uiso 1 1 calc R . .
H62F H 0.8692 0.6454 -0.0355 0.039 Uiso 1 1 calc R . .
C14 C 1.23876(12) 0.63901(17) 0.35463(12) 0.0238(5) Uani 1 1 d . . .
H14 H 1.2749 0.6051 0.3785 0.029 Uiso 1 1 calc R . .
C13 C 1.19031(12) 0.65130(16) 0.37272(11) 0.0207(4) Uani 1 1 d . . .
C33 C 1.11563(12) 0.46087(16) 0.19447(12) 0.0230(5) Uani 1 1 d . . .
C551 C 1.17957(14) 0.60800(19) 0.09972(14) 0.0304(6) Uani 1 1 d . . .
H55A H 1.2224 0.6093 0.1315 0.046 Uiso 1 1 calc R . .
H55B H 1.1818 0.6123 0.0617 0.046 Uiso 1 1 calc R . .
H55C H 1.1588 0.5524 0.1015 0.046 Uiso 1 1 calc R . .
C823 C 1.02772(12) 0.68549(18) 0.46141(11) 0.0246(5) Uani 1 1 d . . .
H823 H 1.0724 0.6792 0.4798 0.030 Uiso 1 1 calc R . .
C55 C 1.14207(12) 0.68524(17) 0.10657(11) 0.0216(5) Uani 1 1 d . . .
C621 C 0.94805(13) 0.78485(19) -0.01091(12) 0.0275(5) Uani 1 1 d . . .
H62G H 0.9691 0.7337 -0.0188 0.041 Uiso 1 1 calc R . .
H62H H 0.9800 0.8268 0.0146 0.041 Uiso 1 1 calc R . .
H62I H 0.9212 0.8140 -0.0481 0.041 Uiso 1 1 calc R . .
C351 C 0.96188(15) 0.42142(19) 0.05745(12) 0.0310(6) Uani 1 1 d . . .
H35A H 0.9807 0.4233 0.0292 0.047 Uiso 1 1 calc R . .
H35B H 0.9237 0.4583 0.0430 0.047 Uiso 1 1 calc R . .
H35C H 0.9507 0.3602 0.0620 0.047 Uiso 1 1 calc R . .
C815 C 0.72607(12) 0.85315(17) 0.28499(11) 0.0222(5) Uani 1 1 d . . .
H815 H 0.6848 0.8397 0.2560 0.027 Uiso 1 1 calc R . .
C722 C 0.95690(13) 1.16588(16) 0.19985(11) 0.0234(5) Uani 1 1 d . . .
H722 H 0.9374 1.1852 0.2242 0.028 Uiso 1 1 calc R . .
C924 C 0.73326(14) 0.52273(17) 0.00518(11) 0.0260(5) Uani 1 1 d . . .
H924 H 0.7224 0.4742 -0.0214 0.031 Uiso 1 1 calc R . .
C824 C 0.99123(13) 0.64692(17) 0.48685(11) 0.0258(5) Uani 1 1 d . . .
H824 H 1.0108 0.6141 0.5224 0.031 Uiso 1 1 calc R . .
C725 C 1.01279(13) 1.11218(16) 0.12711(12) 0.0253(5) Uani 1 1 d . . .
H725 H 1.0315 1.0939 0.1019 0.030 Uiso 1 1 calc R . .
C814 C 0.73298(13) 0.89709(19) 0.33464(12) 0.0265(5) Uani 1 1 d . . .
H814 H 0.6967 0.9138 0.3402 0.032 Uiso 1 1 calc R . .
C723 C 0.99187(14) 1.22562(17) 0.18349(13) 0.0298(6) Uani 1 1 d . . .
H723 H 0.9964 1.2850 0.1972 0.036 Uiso 1 1 calc R . .
C421 C 0.99159(14) 0.48762(18) 0.35712(12) 0.0271(5) Uani 1 1 d . . .
H42G H 0.9626 0.4442 0.3614 0.041 Uiso 1 1 calc R . .
H42H H 0.9928 0.5408 0.3800 0.041 Uiso 1 1 calc R . .
H42I H 1.0341 0.4620 0.3716 0.041 Uiso 1 1 calc R . .
C331 C 1.18400(14) 0.4311(2) 0.22069(15) 0.0359(7) Uani 1 1 d . . .
H33A H 1.1920 0.3920 0.2543 0.054 Uiso 1 1 calc R . .
H33B H 1.2117 0.4830 0.2339 0.054 Uiso 1 1 calc R . .
H33C H 1.1925 0.3990 0.1909 0.054 Uiso 1 1 calc R . .
C221 C 1.12626(15) 1.03698(17) 0.28745(12) 0.0309(6) Uani 1 1 d . . .
H22G H 1.0840 1.0573 0.2604 0.046 Uiso 1 1 calc R . .
H22H H 1.1546 1.0402 0.2678 0.046 Uiso 1 1 calc R . .
H22I H 1.1427 1.0748 0.3225 0.046 Uiso 1 1 calc R . .
C813 C 0.79449(13) 0.91812(18) 0.37827(11) 0.0252(5) Uani 1 1 d . . .
H813 H 0.7989 0.9502 0.4124 0.030 Uiso 1 1 calc R . .
C923 C 0.69235(14) 0.59386(18) -0.00539(11) 0.0273(5) Uani 1 1 d . . .
H923 H 0.6529 0.5936 -0.0391 0.033 Uiso 1 1 calc R . .
C131 C 1.19518(14) 0.6142(2) 0.43020(12) 0.0311(6) Uani 1 1 d . . .
H13A H 1.2104 0.6604 0.4605 0.047 Uiso 1 1 calc R . .
H13B H 1.2249 0.5644 0.4421 0.047 Uiso 1 1 calc R . .
H13C H 1.1535 0.5936 0.4254 0.047 Uiso 1 1 calc R . .
C151 C 1.28861(14) 0.6633(2) 0.28436(15) 0.0357(7) Uani 1 1 d . . .
H15A H 1.2717 0.6627 0.2413 0.054 Uiso 1 1 calc R . .
H15B H 1.3101 0.6070 0.3001 0.054 Uiso 1 1 calc R . .
H15C H 1.3188 0.7122 0.3000 0.054 Uiso 1 1 calc R . .
O1S O 1.24661(13) 0.87205(18) -0.04386(11) 0.0511(7) Uani 1 1 d DU . .
C11S C 1.2383(2) 0.7835(2) -0.0653(2) 0.0542(10) Uani 1 1 d DU . .
H11A H 1.2795 0.7527 -0.0517 0.065 Uiso 1 1 calc R . .
H11B H 1.2176 0.7827 -0.1089 0.065 Uiso 1 1 calc R . .
C12S C 1.1967(2) 0.7397(2) -0.0406(2) 0.0539(10) Uani 1 1 d DU . .
H12A H 1.1714 0.6913 -0.0665 0.065 Uiso 1 1 calc R . .
H12B H 1.2222 0.7156 -0.0007 0.065 Uiso 1 1 calc R . .
C13S C 1.15552(16) 0.8136(2) -0.03858(15) 0.0410(7) Uani 1 1 d DU . .
H13D H 1.1411 0.8039 -0.0072 0.049 Uiso 1 1 calc R . .
H13E H 1.1181 0.8201 -0.0768 0.049 Uiso 1 1 calc R . .
C14S C 1.1977(2) 0.8930(3) -0.02561(19) 0.0557(10) Uani 1 1 d DU . .
H14A H 1.1733 0.9452 -0.0474 0.067 Uiso 1 1 calc R . .
H14B H 1.2163 0.9065 0.0170 0.067 Uiso 1 1 calc R . .
O2S O 0.9737(3) 1.0584(4) 0.4261(2) 0.0555(14) Uani 0.50 1 d PDU A -1
C21S C 0.9732(4) 1.1051(5) 0.4753(3) 0.0496(17) Uani 0.50 1 d PDU A -1
H21C H 0.9347 1.1418 0.4638 0.060 Uiso 0.50 1 calc PR A -1
H21D H 1.0110 1.1432 0.4940 0.060 Uiso 0.50 1 calc PR A -1
C22S C 0.9739(4) 1.0291(6) 0.5157(4) 0.053(2) Uani 0.50 1 d PDU A -1
H22J H 0.9938 1.0482 0.5574 0.063 Uiso 0.50 1 calc PR A -1
H22K H 0.9304 1.0085 0.5060 0.063 Uiso 0.50 1 calc PR A -1
C23S C 1.0113(4) 0.9581(6) 0.5052(4) 0.0522(18) Uani 0.50 1 d PDU A -1
H23A H 0.9892 0.9004 0.4993 0.063 Uiso 0.50 1 calc PR A -1
H23B H 1.0535 0.9528 0.5388 0.063 Uiso 0.50 1 calc PR A -1
C24S C 1.0175(4) 0.9865(5) 0.4495(4) 0.0525(19) Uani 0.50 1 d PDU A -1
H24A H 1.0612 1.0062 0.4589 0.063 Uiso 0.50 1 calc PR A -1
H24B H 1.0066 0.9370 0.4210 0.063 Uiso 0.50 1 calc PR A -1
O3S O 1.1591(4) 1.1769(6) 0.4211(4) 0.106(3) Uani 0.491(6) 1 d PDU B 1
C31S C 1.1674(2) 1.2512(3) 0.3915(2) 0.128(5) Uani 0.491(6) 1 d PDU B 1
H31A H 1.1930 1.2393 0.3694 0.154 Uiso 0.491(6) 1 calc PR B 1
H31B H 1.1831 1.3042 0.4168 0.154 Uiso 0.491(6) 1 calc PR B 1
C32S C 1.0916(2) 1.2519(3) 0.3509(2) 0.115(5) Uani 0.491(6) 1 d PRDU B 1
H32A H 1.0781 1.3069 0.3272 0.138 Uiso 0.491(6) 1 calc PR B 1
H32B H 1.0782 1.2000 0.3243 0.138 Uiso 0.491(6) 1 calc PR B 1
C33S C 1.0694(2) 1.2480(3) 0.3910(2) 0.153(6) Uani 0.491(6) 1 d PRDU B 1
H33D H 1.0229 1.2401 0.3713 0.184 Uiso 0.491(6) 1 calc PR B 1
H33E H 1.0781 1.3049 0.4128 0.184 Uiso 0.491(6) 1 calc PR B 1
C34S C 1.0954(2) 1.1802(3) 0.4303(2) 0.096(3) Uani 0.491(6) 1 d PRDU B 1
H34A H 1.0706 1.1247 0.4182 0.116 Uiso 0.491(6) 1 calc PR B 1
H34B H 1.1029 1.1962 0.4710 0.116 Uiso 0.491(6) 1 calc PR B 1
C41P C 1.1680(2) 1.3802(3) 0.3665(2) 0.067(3) Uani 0.509(6) 1 d PRDU B 2
H41C H 1.1360 1.4252 0.3619 0.101 Uiso 0.509(6) 1 calc PR B 2
H41D H 1.1972 1.4032 0.3511 0.101 Uiso 0.509(6) 1 calc PR B 2
H41E H 1.1916 1.3657 0.4083 0.101 Uiso 0.509(6) 1 calc PR B 2
C42P C 1.1361(2) 1.2981(3) 0.3330(2) 0.093(3) Uani 0.509(6) 1 d PRDU B 2
H42J H 1.1146 1.3146 0.2909 0.111 Uiso 0.509(6) 1 calc PR B 2
H42K H 1.1699 1.2555 0.3368 0.111 Uiso 0.509(6) 1 calc PR B 2
C43P C 1.0946(2) 1.2549(3) 0.3459(2) 0.167(7) Uani 0.509(6) 1 d PRDU B 2
H43A H 1.0775 1.2044 0.3184 0.200 Uiso 0.509(6) 1 calc PR B 2
H43B H 1.0590 1.2948 0.3407 0.200 Uiso 0.509(6) 1 calc PR B 2
C44P C 1.1281(2) 1.2161(3) 0.4169(2) 0.106(4) Uani 0.509(6) 1 d PRDU B 2
H44A H 1.1405 1.2624 0.4477 0.127 Uiso 0.509(6) 1 calc PR B 2
H44B H 1.1619 1.1714 0.4252 0.127 Uiso 0.509(6) 1 calc PR B 2
C45P C 1.0404(2) 1.1659(3) 0.3926(2) 0.280(15) Uani 0.509(6) 1 d PRDU B 2
H45A H 1.0146 1.1788 0.3509 0.421 Uiso 0.509(6) 1 calc PR B 2
H45B H 1.0209 1.1928 0.4164 0.421 Uiso 0.509(6) 1 calc PR B 2
H45C H 1.0432 1.1016 0.3986 0.421 Uiso 0.509(6) 1 calc PR B 2

loop_
_atom_site_aniso_label
_atom_site_aniso_U_11
_atom_site_aniso_U_22
_atom_site_aniso_U_33
_atom_site_aniso_U_23
_atom_site_aniso_U_13
_atom_site_aniso_U_12
Rh1 0.01630(8) 0.01395(8) 0.01393(8) -0.00139(6) 0.00726(6) 0.00261(6)
Nb1 0.01380(9) 0.01127(8) 0.01226(9) -0.00043(6) 0.00675(7) 0.00056(6)
P1 0.0153(2) 0.0117(2) 0.0122(2) -0.00089(18) 0.0068(2) 0.00086(18)
O3 0.0147(7) 0.0145(7) 0.0156(7) -0.0023(5) 0.0070(6) 0.0011(5)
O1 0.0183(8) 0.0138(7) 0.0173(8) -0.0004(6) 0.0102(6) 0.0013(6)
O2 0.0149(7) 0.0161(7) 0.0150(7) 0.0004(6) 0.0076(6) 0.0020(6)
C8 0.0153(10) 0.0110(9) 0.0151(10) -0.0002(7) 0.0058(8) 0.0008(7)
N3 0.0157(9) 0.0156(8) 0.0152(9) -0.0011(7) 0.0079(7) 0.0001(7)
N1 0.0168(9) 0.0142(8) 0.0142(8) 0.0001(6) 0.0076(7) -0.0004(7)
C7 0.0152(10) 0.0132(9) 0.0133(9) -0.0002(7) 0.0060(8) -0.0001(7)
N2 0.0148(8) 0.0145(8) 0.0149(9) -0.0012(6) 0.0080(7) 0.0000(6)
C9 0.0174(10) 0.0134(9) 0.0127(9) -0.0007(7) 0.0084(8) 0.0010(7)
C423 0.0340(14) 0.0194(11) 0.0315(14) -0.0056(10) 0.0210(12) -0.0068(10)
C816 0.0180(10) 0.0194(10) 0.0150(10) 0.0001(8) 0.0079(9) -0.0004(8)
C711 0.0196(10) 0.0118(9) 0.0189(10) -0.0011(7) 0.0088(9) -0.0001(7)
C41 0.0179(10) 0.0155(9) 0.0158(10) 0.0019(7) 0.0087(8) 0.0009(8)
C31 0.0211(11) 0.0117(9) 0.0197(11) 0.0010(8) 0.0128(9) 0.0011(8)
C911 0.0154(10) 0.0155(9) 0.0130(9) -0.0012(7) 0.0044(8) 0.0002(7)
C21 0.0191(10) 0.0157(10) 0.0160(10) -0.0005(8) 0.0084(9) -0.0033(8)
C61 0.0203(11) 0.0151(9) 0.0144(10) -0.0018(7) 0.0083(9) 0.0003(8)
C220 0.0223(11) 0.0168(10) 0.0173(10) -0.0030(8) 0.0089(9) -0.0043(8)
C80 0.0155(10) 0.0140(9) 0.0146(10) -0.0002(7) 0.0071(8) 0.0011(7)
C712 0.0218(11) 0.0152(10) 0.0199(11) -0.0038(8) 0.0070(9) 0.0000(8)
C12 0.0167(10) 0.0175(10) 0.0174(10) -0.0022(8) 0.0074(9) -0.0010(8)
C32 0.0205(11) 0.0162(10) 0.0230(11) -0.0002(8) 0.0119(9) 0.0007(8)
C912 0.0192(11) 0.0182(10) 0.0181(11) 0.0030(8) 0.0084(9) 0.0008(8)
C90 0.0177(10) 0.0144(9) 0.0137(9) 0.0005(7) 0.0074(8) 0.0010(7)
C811 0.0172(10) 0.0178(10) 0.0149(10) 0.0002(8) 0.0084(8) 0.0026(8)
C926 0.0221(11) 0.0167(10) 0.0194(11) -0.0013(8) 0.0112(9) -0.0027(8)
C821 0.0179(10) 0.0165(10) 0.0129(9) -0.0014(7) 0.0066(8) 0.0009(8)
C825 0.0289(13) 0.0246(12) 0.0171(11) 0.0011(9) 0.0117(10) -0.0048(9)
C70 0.0196(10) 0.0137(9) 0.0171(10) -0.0012(7) 0.0093(9) 0.0001(8)
C51 0.0185(10) 0.0184(10) 0.0128(9) -0.0008(7) 0.0086(8) -0.0005(8)
C16 0.0197(11) 0.0212(11) 0.0207(11) -0.0022(8) 0.0111(9) -0.0001(8)
C11 0.0132(10) 0.0153(9) 0.0156(10) -0.0024(7) 0.0043(8) -0.0013(7)
C36 0.0232(11) 0.0150(10) 0.0189(11) 0.0005(8) 0.0108(9) 0.0010(8)
C721 0.0192(11) 0.0148(10) 0.0203(11) 0.0014(8) 0.0087(9) 0.0012(8)
C420 0.0212(11) 0.0161(10) 0.0216(11) -0.0006(8) 0.0137(9) -0.0030(8)
C714 0.0263(12) 0.0167(10) 0.0301(13) -0.0036(9) 0.0155(11) 0.0049(9)
C716 0.0234(11) 0.0143(10) 0.0178(11) 0.0017(8) 0.0080(9) 0.0021(8)
C916 0.0174(10) 0.0195(10) 0.0167(10) 0.0003(8) 0.0068(9) -0.0005(8)
C822 0.0186(11) 0.0222(11) 0.0165(10) -0.0007(8) 0.0080(9) 0.0004(8)
C914 0.0183(11) 0.0200(11) 0.0241(12) 0.0003(9) 0.0063(9) 0.0032(8)
C34 0.0359(14) 0.0152(10) 0.0308(13) -0.0014(9) 0.0241(12) 0.0018(9)
C35 0.0318(13) 0.0152(10) 0.0243(12) -0.0021(8) 0.0166(11) -0.0032(9)
C56 0.0225(11) 0.0184(10) 0.0187(11) -0.0003(8) 0.0113(9) 0.0002(8)
C223 0.0222(11) 0.0242(11) 0.0212(11) -0.0061(9) 0.0113(10) -0.0022(9)
C915 0.0200(11) 0.0177(10) 0.0216(11) 0.0039(8) 0.0055(9) 0.0015(8)
C715 0.0208(11) 0.0174(10) 0.0263(12) 0.0026(9) 0.0095(10) 0.0066(8)
C53 0.0278(12) 0.0231(11) 0.0213(12) -0.0015(9) 0.0145(10) -0.0059(9)
C921 0.0192(10) 0.0175(10) 0.0150(10) -0.0012(8) 0.0088(9) -0.0020(8)
C713 0.0324(13) 0.0165(10) 0.0199(11) -0.0053(8) 0.0125(10) 0.0031(9)
C812 0.0233(12) 0.0228(11) 0.0168(11) -0.0019(8) 0.0089(9) 0.0046(9)
C620 0.0223(11) 0.0195(10) 0.0135(10) 0.0020(8) 0.0080(9) 0.0010(8)
C222 0.0215(12) 0.0310(13) 0.0206(12) -0.0071(10) 0.0090(10) -0.0047(10)
C826 0.0195(11) 0.0215(11) 0.0163(10) -0.0014(8) 0.0075(9) -0.0014(8)
C623 0.0336(14) 0.0240(12) 0.0206(12) 0.0030(9) 0.0114(11) 0.0088(10)
C922 0.0219(11) 0.0249(11) 0.0173(11) -0.0021(9) 0.0072(9) -0.0024(9)
C726 0.0272(12) 0.0144(10) 0.0254(12) 0.0020(8) 0.0145(10) 0.0019(8)
C54 0.0243(12) 0.0294(13) 0.0261(13) -0.0008(10) 0.0171(11) -0.0041(10)
C913 0.0183(11) 0.0255(12) 0.0249(12) 0.0020(9) 0.0114(10) 0.0022(9)
C422 0.0200(11) 0.0240(12) 0.0292(13) -0.0009(9) 0.0132(10) -0.0032(9)
C52 0.0259(12) 0.0175(10) 0.0157(10) -0.0008(8) 0.0106(9) -0.0004(8)
C925 0.0315(13) 0.0148(10) 0.0251(12) -0.0020(8) 0.0188(11) -0.0040(9)
C531 0.0384(15) 0.0263(13) 0.0393(16) -0.0029(11) 0.0253(13) -0.0113(11)
C724 0.0318(14) 0.0197(11) 0.0352(14) 0.0025(10) 0.0177(12) -0.0048(10)
C15 0.0196(11) 0.0226(11) 0.0292(13) -0.0044(9) 0.0115(10) 0.0012(9)
C622 0.0287(13) 0.0289(13) 0.0157(11) 0.0012(9) 0.0048(10) -0.0030(10)
C14 0.0188(11) 0.0224(11) 0.0253(12) -0.0002(9) 0.0045(10) 0.0042(9)
C13 0.0201(11) 0.0199(11) 0.0190(11) -0.0003(8) 0.0052(9) 0.0007(8)
C33 0.0251(12) 0.0176(10) 0.0334(14) 0.0007(9) 0.0191(11) 0.0029(9)
C551 0.0303(14) 0.0307(13) 0.0401(16) 0.0002(11) 0.0246(13) 0.0046(11)
C823 0.0208(12) 0.0289(13) 0.0194(12) 0.0016(9) 0.0039(10) 0.0020(9)
C55 0.0241(12) 0.0249(12) 0.0204(11) 0.0005(9) 0.0139(10) 0.0022(9)
C621 0.0301(14) 0.0347(14) 0.0212(12) 0.0077(10) 0.0142(11) 0.0008(11)
C351 0.0433(16) 0.0252(13) 0.0244(13) -0.0082(10) 0.0142(12) -0.0016(11)
C815 0.0183(11) 0.0280(12) 0.0223(12) 0.0025(9) 0.0104(10) 0.0035(9)
C722 0.0315(13) 0.0172(11) 0.0253(12) -0.0027(9) 0.0158(11) -0.0015(9)
C924 0.0417(15) 0.0216(11) 0.0197(12) -0.0066(9) 0.0178(11) -0.0104(10)
C824 0.0292(13) 0.0261(12) 0.0177(11) 0.0055(9) 0.0057(10) 0.0009(10)
C725 0.0308(13) 0.0197(11) 0.0326(14) 0.0037(10) 0.0206(12) 0.0008(9)
C814 0.0244(12) 0.0371(14) 0.0242(13) 0.0034(10) 0.0163(11) 0.0101(10)
C723 0.0421(16) 0.0161(11) 0.0348(15) -0.0046(10) 0.0197(13) -0.0067(10)
C421 0.0334(14) 0.0269(12) 0.0242(13) 0.0059(10) 0.0153(11) -0.0039(10)
C331 0.0300(14) 0.0332(15) 0.0513(19) -0.0022(13) 0.0238(14) 0.0107(11)
C221 0.0452(17) 0.0202(12) 0.0252(13) -0.0038(10) 0.0130(12) -0.0115(11)
C813 0.0302(13) 0.0307(13) 0.0190(11) -0.0011(9) 0.0145(10) 0.0086(10)
C923 0.0309(14) 0.0314(13) 0.0163(11) -0.0053(10) 0.0068(10) -0.0088(11)
C131 0.0327(15) 0.0332(14) 0.0220(13) 0.0074(10) 0.0065(11) 0.0060(11)
C151 0.0267(14) 0.0399(16) 0.0472(18) 0.0041(13) 0.0222(13) 0.0115(12)
O1S 0.0666(17) 0.0502(14) 0.0433(14) -0.0029(11) 0.0298(13) -0.0244(13)
C11S 0.076(3) 0.0401(18) 0.065(3) 0.0130(17) 0.048(2) 0.0101(18)
C12S 0.068(3) 0.0337(17) 0.067(3) 0.0149(17) 0.036(2) -0.0009(16)
C13S 0.0427(18) 0.0477(18) 0.0292(15) 0.0092(13) 0.0119(14) 0.0001(14)
C14S 0.085(3) 0.0415(19) 0.051(2) -0.0112(16) 0.039(2) -0.0149(19)
O2S 0.053(3) 0.065(3) 0.038(3) -0.016(2) 0.009(2) 0.007(3)
C21S 0.042(4) 0.053(4) 0.048(4) -0.019(3) 0.013(3) 0.007(3)
C22S 0.046(5) 0.069(5) 0.053(5) -0.024(4) 0.030(5) -0.008(4)
C23S 0.045(5) 0.068(5) 0.043(4) -0.009(4) 0.018(4) 0.000(4)
C24S 0.048(4) 0.061(5) 0.058(5) -0.021(4) 0.031(4) 0.003(3)
O3S 0.107(6) 0.083(6) 0.101(6) -0.013(5) 0.019(5) 0.011(5)
C31S 0.125(8) 0.117(10) 0.129(11) -0.022(8) 0.041(8) -0.042(9)
C32S 0.158(9) 0.107(9) 0.056(6) -0.017(5) 0.021(6) 0.092(8)
C33S 0.156(10) 0.167(13) 0.153(12) 0.004(10) 0.082(10) 0.059(10)
C34S 0.098(8) 0.079(7) 0.106(8) -0.053(5) 0.039(7) -0.009(6)
C41P 0.053(5) 0.076(6) 0.064(6) 0.011(4) 0.016(4) 0.016(4)
C42P 0.048(5) 0.116(9) 0.101(8) -0.038(6) 0.019(5) 0.001(5)
C43P 0.172(14) 0.124(12) 0.166(12) 0.040(11) 0.035(11) -0.023(10)
C44P 0.106(9) 0.078(7) 0.110(8) -0.021(6) 0.023(7) 0.051(6)
C45P 0.27(2) 0.21(2) 0.37(4) 0.01(3) 0.14(2) -0.11(2)

loop_
_atom_type_symbol
_atom_type_description
_atom_type_scat_dispersion_real
_atom_type_scat_dispersion_imag
_atom_type_scat_source
C C 0.0033 0.0016 'International Tables Vol C Tables 4.2.6.8 and 6.1.1.4'
H H 0.0000 0.0000 'International Tables Vol C Tables 4.2.6.8 and 6.1.1.4'
N N 0.0061 0.0033 'International Tables Vol C Tables 4.2.6.8 and 6.1.1.4'
O O 0.0106 0.0060 'International Tables Vol C Tables 4.2.6.8 and 6.1.1.4'
P P 0.1023 0.0942 'International Tables Vol C Tables 4.2.6.8 and 6.1.1.4'
Nb Nb -2.0727 0.6215 'International Tables Vol C Tables 4.2.6.8 and 6.1.1.4'
Rh Rh -1.1178 0.9187 'International Tables Vol C Tables 4.2.6.8 and 6.1.1.4'

loop_
_geom_angle_atom_site_label_1
_geom_angle_atom_site_label_2
_geom_angle_atom_site_label_3
_geom_angle
P1 Rh1 C711 82.56(6)
P1 Rh1 C811 82.43(6)
C711 Rh1 C811 138.14(8)
P1 Rh1 C816 86.72(6)
C711 Rh1 C816 169.19(8)
C811 Rh1 C816 37.83(8)
P1 Rh1 C716 97.68(6)
C711 Rh1 C716 37.35(8)
C811 Rh1 C716 175.11(9)
C816 Rh1 C716 147.03(8)
P1 Rh1 C712 102.45(6)
C711 Rh1 C712 36.84(8)
C811 Rh1 C712 110.69(8)
C816 Rh1 C712 146.45(8)
C716 Rh1 C712 64.49(9)
P1 Rh1 C713 136.26(7)
C711 Rh1 C713 64.34(9)
C811 Rh1 C713 103.06(8)
C816 Rh1 C713 124.08(9)
C716 Rh1 C713 73.47(8)
C712 Rh1 C713 34.59(8)
P1 Rh1 C714 157.94(7)
C711 Rh1 C714 75.90(8)
C811 Rh1 C714 117.06(9)
C816 Rh1 C714 114.89(9)
C716 Rh1 C714 61.99(9)
C712 Rh1 C714 62.30(9)
C713 Rh1 C714 34.08(9)
P1 Rh1 C715 130.04(6)
C711 Rh1 C715 64.74(8)
C811 Rh1 C715 146.63(8)
C816 Rh1 C715 124.34(8)
C716 Rh1 C715 34.56(8)
C712 Rh1 C715 73.65(9)
C713 Rh1 C715 60.86(9)
C714 Rh1 C715 33.79(9)
N1 Nb1 N3 97.48(8)
N1 Nb1 N2 98.37(7)
N3 Nb1 N2 97.07(7)
N1 Nb1 O3 164.72(7)
N3 Nb1 O3 88.57(7)
N2 Nb1 O3 94.76(7)
N1 Nb1 O2 93.13(7)
N3 Nb1 O2 168.65(7)
N2 Nb1 O2 85.30(7)
O3 Nb1 O2 80.15(6)
N1 Nb1 O1 84.64(7)
N3 Nb1 O1 91.54(7)
N2 Nb1 O1 170.41(7)
O3 Nb1 O1 81.18(6)
O2 Nb1 O1 85.44(6)
C7 P1 C8 103.10(10)
C7 P1 C9 102.20(10)
C8 P1 C9 100.26(10)
C7 P1 Rh1 106.48(7)
C8 P1 Rh1 104.31(7)
C9 P1 Rh1 136.39(7)
C9 O3 Nb1 136.17(14)
C7 O1 Nb1 130.27(14)
C8 O2 Nb1 128.11(14)
O2 C8 C80 128.9(2)
O2 C8 P1 117.88(16)
C80 C8 P1 113.20(16)
C51 N3 C61 112.39(17)
C51 N3 Nb1 121.15(14)
C61 N3 Nb1 126.15(14)
C11 N1 C21 111.12(17)
C11 N1 Nb1 121.57(14)
C21 N1 Nb1 127.23(14)
O1 C7 C70 128.8(2)
O1 C7 P1 114.91(15)
C70 C7 P1 116.28(17)
C31 N2 C41 111.40(17)
C31 N2 Nb1 122.04(14)
C41 N2 Nb1 125.82(14)
O3 C9 C90 124.99(19)
O3 C9 P1 110.02(15)
C90 C9 P1 124.83(16)
C815 C816 C811 120.3(2)
C815 C816 Rh1 108.36(16)
C811 C816 Rh1 70.24(13)
C712 C711 C716 118.0(2)
C712 C711 C70 120.1(2)
C716 C711 C70 121.9(2)
C712 C711 Rh1 76.42(14)
C716 C711 Rh1 74.91(13)
C70 C711 Rh1 117.07(14)
N2 C41 C420 119.09(19)
C36 C31 C32 119.1(2)
C36 C31 N2 120.7(2)
C32 C31 N2 120.2(2)
C916 C911 C912 118.4(2)
C916 C911 C90 120.0(2)
C912 C911 C90 121.5(2)
N1 C21 C220 118.16(18)
N3 C61 C620 119.44(18)
C223 C220 C221 108.8(2)
C223 C220 C222 110.8(2)
C221 C220 C222 107.6(2)
C223 C220 C21 110.67(19)
C221 C220 C21 105.51(19)
C222 C220 C21 113.2(2)
C8 C80 C821 123.5(2)
C8 C80 C811 120.58(19)
C821 C80 C811 115.86(19)
C713 C712 C711 119.6(2)
C713 C712 Rh1 75.75(14)
C711 C712 Rh1 66.74(12)
C11 C12 C13 121.5(2)
C31 C32 C33 120.4(2)
C913 C912 C911 120.8(2)
C9 C90 C921 123.1(2)
C9 C90 C911 119.47(19)
C921 C90 C911 116.94(19)
C816 C811 C812 116.0(2)
C816 C811 C80 123.79(19)
C812 C811 C80 116.7(2)
C816 C811 Rh1 71.93(13)
C812 C811 Rh1 105.47(15)
C80 C811 Rh1 110.57(14)
C925 C926 C921 121.0(2)
C822 C821 C826 118.1(2)
C822 C821 C80 122.7(2)
C826 C821 C80 119.2(2)
C826 C825 C824 120.3(2)
C7 C70 C721 124.3(2)
C7 C70 C711 116.5(2)
C721 C70 C711 119.08(19)
C52 C51 C56 119.2(2)
C52 C51 N3 120.5(2)
C56 C51 N3 120.3(2)
C15 C16 C11 120.5(2)
C12 C11 C16 119.3(2)
C12 C11 N1 120.4(2)
C16 C11 N1 120.3(2)
C35 C36 C31 121.2(2)
C726 C721 C722 117.5(2)
C726 C721 C70 120.9(2)
C722 C721 C70 121.6(2)
C422 C420 C423 109.8(2)
C422 C420 C421 109.2(2)
C423 C420 C421 108.7(2)
C422 C420 C41 111.19(19)
C423 C420 C41 113.30(19)
C421 C420 C41 104.48(19)
C715 C714 C713 120.4(2)
C715 C714 Rh1 73.62(13)
C713 C714 Rh1 72.40(13)
C715 C716 C711 121.5(2)
C715 C716 Rh1 78.11(14)
C711 C716 Rh1 67.74(12)
C915 C916 C911 120.8(2)
C823 C822 C821 120.7(2)
C915 C914 C913 119.8(2)
C33 C34 C35 121.5(2)
C36 C35 C34 118.6(2)
C36 C35 C351 120.2(2)
C34 C35 C351 121.2(2)
C55 C56 C51 120.6(2)
C914 C915 C916 120.0(2)
C716 C715 C714 119.0(2)
C716 C715 Rh1 67.33(13)
C714 C715 Rh1 72.59(14)
C52 C53 C54 118.9(2)
C52 C53 C531 120.0(2)
C54 C53 C531 121.1(2)
C922 C921 C926 117.2(2)
C922 C921 C90 119.9(2)
C926 C921 C90 122.9(2)
C712 C713 C714 121.0(2)
C712 C713 Rh1 69.66(13)
C714 C713 Rh1 73.52(14)
C813 C812 C811 122.0(2)
C623 C620 C621 109.6(2)
C623 C620 C622 109.5(2)
C621 C620 C622 107.9(2)
C623 C620 C61 110.83(19)
C621 C620 C61 113.4(2)
C622 C620 C61 105.52(19)
C825 C826 C821 120.9(2)
C923 C922 C921 121.3(2)
C725 C726 C721 121.4(2)
C53 C54 C55 121.3(2)
C912 C913 C914 120.2(2)
C53 C52 C51 121.0(2)
C924 C925 C926 120.8(2)
C723 C724 C725 119.3(2)
C16 C15 C14 119.2(2)
C16 C15 C151 120.4(2)
C14 C15 C151 120.4(2)
C15 C14 C13 121.3(2)
C12 C13 C14 118.1(2)
C12 C13 C131 120.5(2)
C14 C13 C131 121.3(2)
C34 C33 C32 119.1(2)
C34 C33 C331 121.4(2)
C32 C33 C331 119.5(2)
C824 C823 C822 120.5(2)
C54 C55 C56 119.0(2)
C54 C55 C551 120.6(2)
C56 C55 C551 120.5(2)
C814 C815 C816 120.9(2)
C723 C722 C721 120.8(2)
C925 C924 C923 119.2(2)
C823 C824 C825 119.4(2)
C726 C725 C724 120.4(2)
C815 C814 C813 120.1(2)
C724 C723 C722 120.6(2)
C812 C813 C814 120.7(2)
C924 C923 C922 120.3(2)
C11S O1S C14S 109.1(3)
O1S C11S C12S 105.3(3)
C13S C12S C11S 102.9(3)
C12S C13S C14S 103.4(3)
O1S C14S C13S 107.1(3)
C21S O2S C24S 106.6(5)
O2S C21S C22S 101.7(6)
C23S C22S C21S 105.5(8)
C22S C23S C24S 104.6(7)
O2S C24S C23S 105.0(6)
C31S O3S C34S 113.4(5)
O3S C31S C32S 88.8(4)
C33S C32S C31S 101.4
C32S C33S C34S 112.6
C33S C34S O3S 94.4(3)
C43P C42P C41P 120.8
C42P C43P C44P 111.4
C43P C44P C45P 81.8

loop_
_geom_bond_atom_site_label_1
_geom_bond_atom_site_label_2
_geom_bond_distance
Rh1 P1 2.1643(6)
Rh1 C711 2.195(2)
Rh1 C811 2.214(2)
Rh1 C816 2.237(2)
Rh1 C716 2.290(2)
Rh1 C712 2.322(2)
Rh1 C713 2.400(2)
Rh1 C714 2.415(2)
Rh1 C715 2.428(2)
Nb1 N1 2.0235(19)
Nb1 N3 2.0260(19)
Nb1 N2 2.0316(18)
Nb1 O3 2.0735(16)
Nb1 O2 2.1280(16)
Nb1 O1 2.1383(15)
P1 C7 1.820(2)
P1 C8 1.824(2)
P1 C9 1.850(2)
O3 C9 1.322(3)
O1 C7 1.313(3)
O2 C8 1.314(3)
C8 C80 1.373(3)
N3 C51 1.440(3)
N3 C61 1.483(3)
N1 C11 1.438(3)
N1 C21 1.483(3)
C7 C70 1.376(3)
N2 C31 1.443(3)
N2 C41 1.489(3)
C9 C90 1.365(3)
C423 C420 1.534(3)
C816 C815 1.431(3)
C816 C811 1.443(3)
C711 C712 1.432(3)
C711 C716 1.439(3)
C711 C70 1.502(3)
C41 C420 1.546(3)
C31 C36 1.395(3)
C31 C32 1.401(3)
C911 C916 1.397(3)
C911 C912 1.398(3)
C911 C90 1.492(3)
C21 C220 1.546(3)
C61 C620 1.552(3)
C220 C223 1.533(3)
C220 C221 1.535(3)
C220 C222 1.535(4)
C80 C821 1.483(3)
C80 C811 1.508(3)
C712 C713 1.406(3)
C12 C11 1.391(3)
C12 C13 1.394(3)
C32 C33 1.401(3)
C912 C913 1.387(3)
C90 C921 1.485(3)
C811 C812 1.448(3)
C926 C925 1.389(3)
C926 C921 1.409(3)
C821 C822 1.401(3)
C821 C826 1.408(3)
C825 C826 1.387(3)
C825 C824 1.392(4)
C70 C721 1.469(3)
C51 C52 1.396(3)
C51 C56 1.401(3)
C16 C15 1.391(3)
C16 C11 1.394(3)
C36 C35 1.394(3)
C721 C726 1.406(3)
C721 C722 1.411(3)
C420 C422 1.530(3)
C420 C421 1.540(3)
C714 C715 1.407(4)
C714 C713 1.411(4)
C716 C715 1.407(3)
C916 C915 1.396(3)
C822 C823 1.392(3)
C914 C915 1.383(4)
C914 C913 1.394(3)
C34 C33 1.388(4)
C34 C35 1.399(4)
C35 C351 1.512(4)
C56 C55 1.397(3)
C53 C52 1.394(3)
C53 C54 1.396(4)
C53 C531 1.513(3)
C921 C922 1.402(3)
C812 C813 1.365(3)
C620 C623 1.527(3)
C620 C621 1.535(3)
C620 C622 1.538(3)
C922 C923 1.396(3)
C726 C725 1.384(3)
C54 C55 1.396(4)
C925 C924 1.384(4)
C724 C723 1.386(4)
C724 C725 1.394(4)
C15 C14 1.394(4)
C15 C151 1.508(4)
C14 C13 1.399(4)
C13 C131 1.506(4)
C33 C331 1.514(4)
C551 C55 1.511(4)
C823 C824 1.391(4)
C815 C814 1.359(4)
C722 C723 1.390(4)
C924 C923 1.386(4)
C814 C813 1.424(4)
O1S C11S 1.424(4)
O1S C14S 1.436(5)
C11S C12S 1.509(5)
C12S C13S 1.488(5)
C13S C14S 1.496(5)
O2S C21S 1.426(7)
O2S C24S 1.435(8)
C21S C22S 1.527(11)
C22S C23S 1.475(10)
C23S C24S 1.528(10)
O3S C31S 1.403(9)
O3S C34S 1.598(9)
C31S C32S 1.6256
C32S C33S 1.3171
C33S C34S 1.3703
C41P C42P 1.5051
C42P C43P 1.3171
C43P C44P 1.7172
C44P C45P 2.0204
